data_4334364
loop_
_publ_author_name
'Johannes Schl\"afer'
'Stefan Stucky'
'Wieland Tyrra'
'Sanjay Mathur'

_publ_section_title
;
 Heterobi- and Trimetallic Cerium(IV) tert-Butoxides with Mono-, Di-, and
 Trivalent Metals (M= K(I), Ge(II), Sn(II), Pb(II), Al(III), Fe(III))
;
_journal_name_full 'Inorganic Chemistry'
_journal_page_first 4002
_journal_page_last 4010
_journal_paper_doi 10.1021/ic400030j
_journal_volume 52
_journal_year 2013
_chemical_formula_moiety 'C29 H54 Ce Ge Mo O11'
_chemical_formula_sum 'C29 H54 Ce Ge Mo O11'
_chemical_formula_weight 887.37
_chemical_name_systematic
;
 ?
;
_space_group_IT_number 14
_symmetry_cell_setting monoclinic
_symmetry_space_group_name_Hall '-P 2ybc'
_symmetry_space_group_name_H-M 'P 1 21/c 1'
_atom_sites_solution_hydrogens geom
_atom_sites_solution_primary direct
_atom_sites_solution_secondary difmap
_audit_creation_method SHELXL-97
_cell_angle_alpha 90.000
_cell_angle_beta 103.300(5)
_cell_angle_gamma 90.000
_cell_formula_units_Z 4
_cell_length_a 19.762(5)
_cell_length_b 10.172(5)
_cell_length_c 20.194(5)
_cell_measurement_temperature 170(2)
_cell_measurement_theta_max 26.78
_cell_measurement_theta_min 2.54
_cell_volume 3951(2)
_computing_cell_refinement 'X-Area (Stoe & Cie, 2001)'
_computing_data_collection 'X-Area (Stoe & Cie, 2001)'
_computing_data_reduction 'X-Area (Stoe & Cie, 2001)'
_computing_structure_refinement 'SHELXL-97 (Sheldrick, 1997)'
_computing_structure_solution 'SHELXS-97 (Sheldrick, 1990)'
_diffrn_ambient_temperature 170(2)
_diffrn_measured_fraction_theta_full 0.992
_diffrn_measured_fraction_theta_max 0.992
_diffrn_measurement_device_type 'IPDS II T (Stoe & Cie)'
_diffrn_measurement_method '\w and \f scans'
_diffrn_radiation_monochromator graphite
_diffrn_radiation_source 'fine-focus sealed tube'
_diffrn_radiation_type MoK\a
_diffrn_radiation_wavelength 0.71073
_diffrn_reflns_av_R_equivalents 0.0907
_diffrn_reflns_av_sigmaI/netI 0.0392
_diffrn_reflns_limit_h_max 24
_diffrn_reflns_limit_h_min -24
_diffrn_reflns_limit_k_max 12
_diffrn_reflns_limit_k_min -12
_diffrn_reflns_limit_l_max 25
_diffrn_reflns_limit_l_min -25
_diffrn_reflns_number 59278
_diffrn_reflns_theta_full 26.78
_diffrn_reflns_theta_max 26.78
_diffrn_reflns_theta_min 2.54
_exptl_absorpt_coefficient_mu 2.248
_exptl_absorpt_correction_T_max 0.8212
_exptl_absorpt_correction_T_min 0.6075
_exptl_absorpt_correction_type numerical
_exptl_absorpt_process_details
;
The absorption correction (X-RED; Stoe & Cie, 2001)
was preformed after optimizing the crystal shape
using X-SHAPE (Stoe & Cie, 1999).
;
_exptl_crystal_colour yellow
_exptl_crystal_density_diffrn 1.492
_exptl_crystal_description prism
_exptl_crystal_F_000 1792
_exptl_crystal_size_max 0.3
_exptl_crystal_size_mid 0.3
_exptl_crystal_size_min 0.3
_refine_diff_density_max 1.162
_refine_diff_density_min -0.966
_refine_diff_density_rms 0.103
_refine_ls_extinction_method none
_refine_ls_goodness_of_fit_ref 1.063
_refine_ls_hydrogen_treatment constr
_refine_ls_matrix_type full
_refine_ls_number_parameters 388
_refine_ls_number_reflns 8365
_refine_ls_number_restraints 0
_refine_ls_restrained_S_all 1.063
_refine_ls_R_factor_all 0.0418
_refine_ls_R_factor_gt 0.0362
_refine_ls_shift/su_max 0.001
_refine_ls_shift/su_mean 0.000
_refine_ls_structure_factor_coef Fsqd
_refine_ls_weighting_details 'calc w=1/[\s^2^(Fo^2^)+(0.0381P)^2^+9.5758P] where P=(Fo^2^+2Fc^2^)/3'
_refine_ls_weighting_scheme calc
_refine_ls_wR_factor_gt 0.0936
_refine_ls_wR_factor_ref 0.0969
_reflns_number_gt 7433
_reflns_number_total 8365
_reflns_threshold_expression >2sigma(I)
_cod_data_source_file ic400030j_si_002_8.cif
_cod_data_source_block 11
_cod_database_code 4334364

loop_
_symmetry_equiv_pos_as_xyz
'x, y, z'
'-x, y+1/2, -z+1/2'
'-x, -y, -z'
'x, -y-1/2, z-1/2'

loop_
_atom_site_label
_atom_site_type_symbol
_atom_site_fract_x
_atom_site_fract_y
_atom_site_fract_z
_atom_site_U_iso_or_equiv
_atom_site_adp_type
_atom_site_occupancy
_atom_site_symmetry_multiplicity
_atom_site_calc_flag
_atom_site_refinement_flags
Ce1 Ce 0.705666(10) 0.03867(2) 0.671332(10) 0.02943(7) Uani 1 1 d .
Mo1 Mo 0.926494(18) -0.23396(3) 0.575463(17) 0.03462(9) Uani 1 1 d .
Ge1 Ge 0.827428(19) -0.10928(4) 0.619483(18) 0.02806(9) Uani 1 1 d .
O6 O 0.73619(15) -0.0779(3) 0.57247(14) 0.0404(6) Uani 1 1 d .
O4 O 0.79074(15) -0.1454(3) 0.69448(14) 0.0393(6) Uani 1 1 d .
C28 C 0.8588(3) -0.3684(5) 0.5225(3) 0.0506(11) Uani 1 1 d .
O5 O 0.82670(16) 0.0638(3) 0.64822(16) 0.0406(6) Uani 1 1 d .
O2 O 0.73192(16) 0.1299(3) 0.76417(14) 0.0439(7) Uani 1 1 d .
O1 O 0.62324(15) -0.0761(3) 0.68348(17) 0.0444(7) Uani 1 1 d .
O3 O 0.65379(15) 0.1914(3) 0.61358(15) 0.0420(6) Uani 1 1 d .
C17 C 0.8529(2) 0.1803(4) 0.6222(2) 0.0377(8) Uani 1 1 d .
O10 O 0.8249(2) -0.4503(4) 0.4943(3) 0.0794(14) Uani 1 1 d .
O9 O 0.9055(3) -0.0378(4) 0.4504(2) 0.0773(13) Uani 1 1 d .
C16 C 0.8942(2) -0.1930(6) 0.7816(2) 0.0566(12) Uani 1 1 d .
H16A H 0.9213 -0.2077 0.7484 0.085 Uiso 1 1 calc R
H16B H 0.9121 -0.2462 0.8210 0.085 Uiso 1 1 calc R
H16C H 0.8968 -0.1020 0.7944 0.085 Uiso 1 1 calc R
C13 C 0.8194(2) -0.2296(4) 0.7516(2) 0.0400(9) Uani 1 1 d .
C20 C 0.8316(3) 0.2965(5) 0.6588(3) 0.0536(12) Uani 1 1 d .
H20A H 0.7820 0.2970 0.6526 0.080 Uiso 1 1 calc R
H20B H 0.8462 0.3761 0.6408 0.080 Uiso 1 1 calc R
H20C H 0.8530 0.2904 0.7065 0.080 Uiso 1 1 calc R
C9 C 0.6084(3) 0.2966(5) 0.5847(3) 0.0504(11) Uani 1 1 d .
C14 C 0.8120(3) -0.3706(5) 0.7271(3) 0.0614(14) Uani 1 1 d .
H14A H 0.8396 -0.3840 0.6943 0.092 Uiso 1 1 calc R
H14B H 0.7640 -0.3884 0.7064 0.092 Uiso 1 1 calc R
H14C H 0.8276 -0.4287 0.7650 0.092 Uiso 1 1 calc R
C22 C 0.6835(3) -0.2862(5) 0.5399(4) 0.0704(16) Uani 1 1 d .
H22A H 0.7277 -0.3300 0.5496 0.106 Uiso 1 1 calc R
H22B H 0.6516 -0.3327 0.5046 0.106 Uiso 1 1 calc R
H22C H 0.6655 -0.2840 0.5802 0.106 Uiso 1 1 calc R
C1 C 0.5632(2) -0.1342(5) 0.6992(3) 0.0554(12) Uani 1 1 d .
C21 C 0.6925(2) -0.1449(5) 0.5163(2) 0.0423(9) Uani 1 1 d .
C5 C 0.7464(3) 0.2019(6) 0.8264(2) 0.0626(14) Uani 1 1 d .
C15 C 0.7763(3) -0.2055(6) 0.8035(2) 0.0604(14) Uani 1 1 d .
H15A H 0.7288 -0.2290 0.7843 0.091 Uiso 1 1 calc R
H15B H 0.7789 -0.1143 0.8159 0.091 Uiso 1 1 calc R
H15C H 0.7940 -0.2581 0.8432 0.091 Uiso 1 1 calc R
C29 C 0.9987(3) -0.3154(5) 0.5342(3) 0.0509(11) Uani 1 1 d .
C18 C 0.8165(3) 0.1924(5) 0.5461(2) 0.0533(11) Uani 1 1 d .
H18A H 0.8295 0.1194 0.5216 0.080 Uiso 1 1 calc R
H18B H 0.8304 0.2730 0.5283 0.080 Uiso 1 1 calc R
H18C H 0.7670 0.1925 0.5412 0.080 Uiso 1 1 calc R
C23 C 0.6230(3) -0.0768(7) 0.5013(3) 0.0678(16) Uani 1 1 d .
H23A H 0.6041 -0.0792 0.5410 0.102 Uiso 1 1 calc R
H23B H 0.5919 -0.1207 0.4644 0.102 Uiso 1 1 calc R
H23C H 0.6287 0.0130 0.4890 0.102 Uiso 1 1 calc R
C4 C 0.5660(7) -0.112(2) 0.7710(7) 0.242(10) Uani 1 1 d .
H4A H 0.6068 -0.1528 0.7981 0.363 Uiso 1 1 calc R
H4B H 0.5254 -0.1487 0.7823 0.363 Uiso 1 1 calc R
H4C H 0.5676 -0.0190 0.7799 0.363 Uiso 1 1 calc R
C25 C 0.9523(2) -0.3748(5) 0.6491(2) 0.0481(10) Uani 1 1 d .
C19 C 0.9301(3) 0.1731(5) 0.6295(3) 0.0593(13) Uani 1 1 d .
H19A H 0.9410 0.0990 0.6044 0.089 Uiso 1 1 calc R
H19B H 0.9528 0.1634 0.6767 0.089 Uiso 1 1 calc R
H19C H 0.9460 0.2523 0.6121 0.089 Uiso 1 1 calc R
C3 C 0.5020(4) -0.0814(18) 0.6567(8) 0.254(11) Uani 1 1 d .
H3A H 0.5033 -0.0934 0.6099 0.380 Uiso 1 1 calc R
H3B H 0.4990 0.0108 0.6660 0.380 Uiso 1 1 calc R
H3C H 0.4621 -0.1257 0.6655 0.380 Uiso 1 1 calc R
C2 C 0.5692(6) -0.2749(10) 0.6933(11) 0.254(11) Uani 1 1 d .
H2A H 0.6114 -0.3044 0.7233 0.380 Uiso 1 1 calc R
H2B H 0.5699 -0.2972 0.6473 0.380 Uiso 1 1 calc R
H2C H 0.5302 -0.3167 0.7054 0.380 Uiso 1 1 calc R
C7 C 0.7060(3) 0.1434(8) 0.8731(3) 0.0797(19) Uani 1 1 d .
H7A H 0.7193 0.0531 0.8817 0.120 Uiso 1 1 calc R
H7B H 0.6572 0.1483 0.8523 0.120 Uiso 1 1 calc R
H7C H 0.7156 0.1912 0.9152 0.120 Uiso 1 1 calc R
C6 C 0.8233(4) 0.1899(10) 0.8575(3) 0.109(3) Uani 1 1 d .
H6A H 0.8348 0.0994 0.8678 0.164 Uiso 1 1 calc R
H6B H 0.8349 0.2408 0.8986 0.164 Uiso 1 1 calc R
H6C H 0.8491 0.2220 0.8260 0.164 Uiso 1 1 calc R
C26 C 1.0018(2) -0.1226(4) 0.6371(2) 0.0430(9) Uani 1 1 d .
C24 C 0.7242(3) -0.1443(7) 0.4553(2) 0.0676(16) Uani 1 1 d .
H24A H 0.7683 -0.1884 0.4664 0.101 Uiso 1 1 calc R
H24B H 0.7307 -0.0552 0.4424 0.101 Uiso 1 1 calc R
H24C H 0.6938 -0.1889 0.4182 0.101 Uiso 1 1 calc R
C10 C 0.6206(9) 0.3290(14) 0.5195(5) 0.243(10) Uani 1 1 d .
H10A H 0.6141 0.2521 0.4911 0.365 Uiso 1 1 calc R
H10B H 0.6673 0.3605 0.5249 0.365 Uiso 1 1 calc R
H10C H 0.5885 0.3960 0.4986 0.365 Uiso 1 1 calc R
C27 C 0.9114(3) -0.1049(5) 0.4966(2) 0.0510(11) Uani 1 1 d .
O8 O 1.04649(18) -0.0720(4) 0.67369(19) 0.0599(9) Uani 1 1 d .
O7 O 0.9714(2) -0.4565(4) 0.6870(2) 0.0721(11) Uani 1 1 d .
O11 O 1.0388(2) -0.3629(4) 0.5088(2) 0.0731(11) Uani 1 1 d .
C11 C 0.5395(5) 0.2565(11) 0.5803(9) 0.233(10) Uani 1 1 d .
H11A H 0.5289 0.1828 0.5499 0.349 Uiso 1 1 calc R
H11B H 0.5085 0.3278 0.5633 0.349 Uiso 1 1 calc R
H11C H 0.5340 0.2315 0.6246 0.349 Uiso 1 1 calc R
C8 C 0.7257(7) 0.3426(8) 0.8099(4) 0.143(5) Uani 1 1 d .
H8A H 0.7524 0.3776 0.7798 0.214 Uiso 1 1 calc R
H8B H 0.7345 0.3933 0.8511 0.214 Uiso 1 1 calc R
H8C H 0.6771 0.3467 0.7883 0.214 Uiso 1 1 calc R
C12 C 0.6228(7) 0.4094(9) 0.6273(8) 0.226(10) Uani 1 1 d .
H12A H 0.6709 0.4326 0.6336 0.339 Uiso 1 1 calc R
H12B H 0.6129 0.3902 0.6706 0.339 Uiso 1 1 calc R
H12C H 0.5943 0.4813 0.6063 0.339 Uiso 1 1 calc R

loop_
_atom_site_aniso_label
_atom_site_aniso_U_11
_atom_site_aniso_U_22
_atom_site_aniso_U_33
_atom_site_aniso_U_23
_atom_site_aniso_U_13
_atom_site_aniso_U_12
Ce1 0.03175(11) 0.03014(11) 0.02795(11) -0.00097(7) 0.01009(8) -0.00083(8)
Mo1 0.03601(17) 0.03611(18) 0.03448(17) -0.00262(13) 0.01378(13) 0.00176(13)
Ge1 0.03147(19) 0.02793(19) 0.02624(18) -0.00009(14) 0.00963(14) -0.00079(14)
O6 0.0366(14) 0.0494(16) 0.0320(14) -0.0098(12) 0.0017(11) 0.0064(12)
O4 0.0429(15) 0.0445(16) 0.0336(14) 0.0133(12) 0.0153(12) 0.0121(12)
C28 0.048(2) 0.048(3) 0.056(3) -0.010(2) 0.012(2) 0.009(2)
O5 0.0469(16) 0.0309(14) 0.0504(17) -0.0033(12) 0.0242(13) -0.0080(12)
O2 0.0535(17) 0.0495(17) 0.0302(14) -0.0114(12) 0.0126(13) -0.0035(14)
O1 0.0375(15) 0.0436(16) 0.0558(18) 0.0032(14) 0.0182(13) -0.0064(13)
O3 0.0449(16) 0.0372(15) 0.0448(16) 0.0064(12) 0.0124(13) 0.0099(12)
C17 0.039(2) 0.0274(18) 0.049(2) 0.0005(16) 0.0140(17) -0.0055(15)
O10 0.063(2) 0.061(2) 0.105(3) -0.043(2) 0.001(2) -0.0025(19)
O9 0.105(3) 0.082(3) 0.056(2) 0.026(2) 0.041(2) 0.019(2)
C16 0.044(2) 0.080(4) 0.042(2) 0.006(2) 0.0037(19) 0.001(2)
C13 0.038(2) 0.049(2) 0.035(2) 0.0142(17) 0.0105(16) 0.0064(17)
C20 0.068(3) 0.038(2) 0.060(3) -0.008(2) 0.027(2) -0.013(2)
C9 0.050(3) 0.043(2) 0.059(3) 0.008(2) 0.012(2) 0.014(2)
C14 0.059(3) 0.044(3) 0.083(4) 0.016(3) 0.021(3) 0.000(2)
C22 0.070(4) 0.050(3) 0.093(4) -0.015(3) 0.020(3) -0.015(3)
C1 0.041(2) 0.058(3) 0.074(3) 0.001(3) 0.026(2) -0.009(2)
C21 0.040(2) 0.050(2) 0.034(2) -0.0125(18) 0.0027(16) -0.0041(18)
C5 0.083(4) 0.073(4) 0.037(2) -0.025(2) 0.025(2) -0.019(3)
C15 0.066(3) 0.079(4) 0.043(2) 0.028(3) 0.028(2) 0.020(3)
C29 0.050(3) 0.052(3) 0.057(3) -0.005(2) 0.024(2) 0.002(2)
C18 0.065(3) 0.047(3) 0.049(3) 0.009(2) 0.016(2) -0.002(2)
C23 0.046(3) 0.088(4) 0.058(3) -0.028(3) -0.010(2) 0.011(3)
C4 0.181(12) 0.41(3) 0.182(12) -0.117(15) 0.143(11) -0.170(16)
C25 0.045(2) 0.050(3) 0.053(3) 0.000(2) 0.018(2) 0.005(2)
C19 0.049(3) 0.055(3) 0.076(3) 0.006(3) 0.017(2) -0.009(2)
C3 0.048(5) 0.39(2) 0.295(18) 0.239(18) -0.009(7) -0.053(8)
C2 0.155(11) 0.074(6) 0.59(3) 0.049(12) 0.208(17) -0.028(7)
C7 0.080(4) 0.124(6) 0.043(3) -0.018(3) 0.031(3) -0.013(4)
C6 0.083(5) 0.196(9) 0.048(3) -0.038(5) 0.013(3) -0.059(6)
C26 0.040(2) 0.045(2) 0.045(2) -0.0021(19) 0.0133(18) 0.0027(18)
C24 0.068(3) 0.097(4) 0.035(2) -0.011(3) 0.006(2) 0.010(3)
C10 0.40(2) 0.244(15) 0.118(8) 0.122(10) 0.129(11) 0.263(17)
C27 0.060(3) 0.055(3) 0.044(2) 0.001(2) 0.023(2) 0.006(2)
O8 0.0483(19) 0.066(2) 0.062(2) -0.0094(18) 0.0057(17) -0.0046(17)
O7 0.077(3) 0.066(3) 0.076(3) 0.028(2) 0.023(2) 0.024(2)
O11 0.068(2) 0.076(3) 0.089(3) -0.011(2) 0.046(2) 0.013(2)
C11 0.070(5) 0.157(10) 0.49(3) 0.200(14) 0.097(10) 0.055(6)
C8 0.288(15) 0.063(5) 0.090(6) -0.033(4) 0.071(8) -0.002(7)
C12 0.210(13) 0.060(5) 0.311(18) -0.050(8) -0.141(13) 0.056(7)

loop_
_atom_type_symbol
_atom_type_description
_atom_type_scat_dispersion_real
_atom_type_scat_dispersion_imag
_atom_type_scat_source
C C 0.0033 0.0016 'International Tables Vol C Tables 4.2.6.8 and 6.1.1.4'
H H 0.0000 0.0000 'International Tables Vol C Tables 4.2.6.8 and 6.1.1.4'
O O 0.0106 0.0060 'International Tables Vol C Tables 4.2.6.8 and 6.1.1.4'
Ge Ge 0.1547 1.8001 'International Tables Vol C Tables 4.2.6.8 and 6.1.1.4'
Mo Mo -1.6832 0.6857 'International Tables Vol C Tables 4.2.6.8 and 6.1.1.4'
Ce Ce -0.2486 2.6331 'International Tables Vol C Tables 4.2.6.8 and 6.1.1.4'

loop_
_geom_angle_atom_site_label_1
_geom_angle_atom_site_label_2
_geom_angle_atom_site_label_3
_geom_angle
O2 Ce1 O1 100.85(13)
O2 Ce1 O3 99.44(13)
O1 Ce1 O3 100.94(13)
O2 Ce1 O4 98.69(11)
O1 Ce1 O4 93.98(12)
O3 Ce1 O4 153.83(10)
O2 Ce1 O6 152.19(11)
O1 Ce1 O6 99.66(12)
O3 Ce1 O6 94.88(11)
O4 Ce1 O6 61.22(9)
O2 Ce1 O5 94.08(11)
O1 Ce1 O5 151.22(11)
O3 Ce1 O5 100.69(11)
O4 Ce1 O5 59.25(9)
O6 Ce1 O5 59.71(9)
O2 Ce1 Ge1 117.36(9)
O1 Ce1 Ge1 116.40(9)
O3 Ce1 Ge1 118.67(8)
O4 Ce1 Ge1 35.30(6)
O6 Ce1 Ge1 35.37(6)
O5 Ce1 Ge1 35.26(6)
C29 Mo1 C27 86.1(2)
C29 Mo1 C28 87.0(2)
C27 Mo1 C28 93.5(2)
C29 Mo1 C25 86.0(2)
C27 Mo1 C25 172.03(18)
C28 Mo1 C25 86.3(2)
C29 Mo1 C26 89.67(19)
C27 Mo1 C26 94.3(2)
C28 Mo1 C26 171.31(19)
C25 Mo1 C26 85.44(19)
C29 Mo1 Ge1 174.14(15)
C27 Mo1 Ge1 88.09(13)
C28 Mo1 Ge1 92.94(13)
C25 Mo1 Ge1 99.88(13)
C26 Mo1 Ge1 91.19(12)
O5 Ge1 O4 84.27(13)
O5 Ge1 O6 85.44(13)
O4 Ge1 O6 86.32(13)
O5 Ge1 Mo1 128.19(9)
O4 Ge1 Mo1 129.39(9)
O6 Ge1 Mo1 127.89(9)
O5 Ge1 Ce1 52.61(9)
O4 Ge1 Ce1 50.61(8)
O6 Ge1 Ce1 51.35(9)
Mo1 Ge1 Ce1 179.092(17)
C21 O6 Ge1 131.3(3)
C21 O6 Ce1 130.1(2)
Ge1 O6 Ce1 93.28(11)
C13 O4 Ge1 127.8(2)
C13 O4 Ce1 136.1(2)
Ge1 O4 Ce1 94.10(11)
O10 C28 Mo1 174.9(4)
C17 O5 Ge1 129.6(2)
C17 O5 Ce1 125.4(2)
Ge1 O5 Ce1 92.13(11)
C5 O2 Ce1 175.3(4)
C1 O1 Ce1 168.9(3)
C9 O3 Ce1 167.0(3)
O5 C17 C19 111.5(4)
O5 C17 C20 107.6(3)
C19 C17 C20 112.5(4)
O5 C17 C18 107.7(3)
C19 C17 C18 109.4(4)
C20 C17 C18 107.9(4)
C13 C16 H16A 109.5
C13 C16 H16B 109.5
H16A C16 H16B 109.5
C13 C16 H16C 109.5
H16A C16 H16C 109.5
H16B C16 H16C 109.5
O4 C13 C16 110.0(4)
O4 C13 C14 108.1(4)
C16 C13 C14 112.2(4)
O4 C13 C15 106.1(3)
C16 C13 C15 109.7(4)
C14 C13 C15 110.7(4)
C17 C20 H20A 109.5
C17 C20 H20B 109.5
H20A C20 H20B 109.5
C17 C20 H20C 109.5
H20A C20 H20C 109.5
H20B C20 H20C 109.5
C11 C9 C12 109.2(10)
C11 C9 C10 112.0(11)
C12 C9 C10 108.5(10)
C11 C9 O3 108.4(5)
C12 C9 O3 109.7(5)
C10 C9 O3 109.0(5)
C13 C14 H14A 109.5
C13 C14 H14B 109.5
H14A C14 H14B 109.5
C13 C14 H14C 109.5
H14A C14 H14C 109.5
H14B C14 H14C 109.5
C21 C22 H22A 109.5
C21 C22 H22B 109.5
H22A C22 H22B 109.5
C21 C22 H22C 109.5
H22A C22 H22C 109.5
H22B C22 H22C 109.5
C3 C1 O1 110.3(5)
C3 C1 C2 113.6(11)
O1 C1 C2 107.8(5)
C3 C1 C4 112.0(11)
O1 C1 C4 108.3(6)
C2 C1 C4 104.6(11)
O6 C21 C24 111.0(4)
O6 C21 C23 107.2(4)
C24 C21 C23 111.5(4)
O6 C21 C22 106.9(4)
C24 C21 C22 110.9(5)
C23 C21 C22 109.1(5)
O2 C5 C7 108.9(5)
O2 C5 C8 107.7(5)
C7 C5 C8 111.3(6)
O2 C5 C6 107.7(5)
C7 C5 C6 109.8(6)
C8 C5 C6 111.4(7)
C13 C15 H15A 109.5
C13 C15 H15B 109.5
H15A C15 H15B 109.5
C13 C15 H15C 109.5
H15A C15 H15C 109.5
H15B C15 H15C 109.5
O11 C29 Mo1 178.1(5)
C17 C18 H18A 109.5
C17 C18 H18B 109.5
H18A C18 H18B 109.5
C17 C18 H18C 109.5
H18A C18 H18C 109.5
H18B C18 H18C 109.5
C21 C23 H23A 109.5
C21 C23 H23B 109.5
H23A C23 H23B 109.5
C21 C23 H23C 109.5
H23A C23 H23C 109.5
H23B C23 H23C 109.5
C1 C4 H4A 109.5
C1 C4 H4B 109.5
H4A C4 H4B 109.5
C1 C4 H4C 109.5
H4A C4 H4C 109.5
H4B C4 H4C 109.5
O7 C25 Mo1 173.6(4)
C17 C19 H19A 109.5
C17 C19 H19B 109.5
H19A C19 H19B 109.5
C17 C19 H19C 109.5
H19A C19 H19C 109.5
H19B C19 H19C 109.5
C1 C3 H3A 109.5
C1 C3 H3B 109.5
H3A C3 H3B 109.5
C1 C3 H3C 109.5
H3A C3 H3C 109.5
H3B C3 H3C 109.5
C1 C2 H2A 109.5
C1 C2 H2B 109.5
H2A C2 H2B 109.5
C1 C2 H2C 109.5
H2A C2 H2C 109.5
H2B C2 H2C 109.5
C5 C7 H7A 109.5
C5 C7 H7B 109.5
H7A C7 H7B 109.5
C5 C7 H7C 109.5
H7A C7 H7C 109.5
H7B C7 H7C 109.5
C5 C6 H6A 109.5
C5 C6 H6B 109.5
H6A C6 H6B 109.5
C5 C6 H6C 109.5
H6A C6 H6C 109.5
H6B C6 H6C 109.5
O8 C26 Mo1 173.3(4)
C21 C24 H24A 109.5
C21 C24 H24B 109.5
H24A C24 H24B 109.5
C21 C24 H24C 109.5
H24A C24 H24C 109.5
H24B C24 H24C 109.5
C9 C10 H10A 109.5
C9 C10 H10B 109.5
H10A C10 H10B 109.5
C9 C10 H10C 109.5
H10A C10 H10C 109.5
H10B C10 H10C 109.5
O9 C27 Mo1 175.4(4)
C9 C11 H11A 109.5
C9 C11 H11B 109.5
H11A C11 H11B 109.5
C9 C11 H11C 109.5
H11A C11 H11C 109.5
H11B C11 H11C 109.5
C5 C8 H8A 109.5
C5 C8 H8B 109.5
H8A C8 H8B 109.5
C5 C8 H8C 109.5
H8A C8 H8C 109.5
H8B C8 H8C 109.5
C9 C12 H12A 109.5
C9 C12 H12B 109.5
H12A C12 H12B 109.5
C9 C12 H12C 109.5
H12A C12 H12C 109.5
H12B C12 H12C 109.5

loop_
_geom_bond_atom_site_label_1
_geom_bond_atom_site_label_2
_geom_bond_distance
Ce1 O2 2.049(3)
Ce1 O1 2.064(3)
Ce1 O3 2.068(3)
Ce1 O4 2.488(3)
Ce1 O6 2.512(3)
Ce1 O5 2.553(3)
Ce1 Ge1 3.2110(8)
Mo1 C29 1.992(5)
Mo1 C27 2.032(5)
Mo1 C28 2.036(5)
Mo1 C25 2.043(5)
Mo1 C26 2.048(5)
Mo1 Ge1 2.6518(7)
Ge1 O5 1.855(3)
Ge1 O4 1.860(3)
Ge1 O6 1.862(3)
O6 C21 1.431(5)
O4 C13 1.444(5)
C28 O10 1.137(6)
O5 C17 1.440(5)
O2 C5 1.426(5)
O1 C1 1.424(5)
O3 C9 1.431(5)
C17 C19 1.501(6)
C17 C20 1.504(6)
C17 C18 1.545(6)
O9 C27 1.140(6)
C16 C13 1.510(6)
C16 H16A 0.9600
C16 H16B 0.9600
C16 H16C 0.9600
C13 C14 1.513(7)
C13 C15 1.514(6)
C20 H20A 0.9600
C20 H20B 0.9600
C20 H20C 0.9600
C9 C11 1.405(10)
C9 C12 1.422(11)
C9 C10 1.431(11)
C14 H14A 0.9600
C14 H14B 0.9600
C14 H14C 0.9600
C22 C21 1.537(7)
C22 H22A 0.9600
C22 H22B 0.9600
C22 H22C 0.9600
C1 C3 1.419(11)
C1 C2 1.444(12)
C1 C4 1.457(13)
C21 C24 1.505(7)
C21 C23 1.505(7)
C5 C7 1.490(8)
C5 C8 1.504(10)
C5 C6 1.510(9)
C15 H15A 0.9600
C15 H15B 0.9600
C15 H15C 0.9600
C29 O11 1.144(6)
C18 H18A 0.9600
C18 H18B 0.9600
C18 H18C 0.9600
C23 H23A 0.9600
C23 H23B 0.9600
C23 H23C 0.9600
C4 H4A 0.9600
C4 H4B 0.9600
C4 H4C 0.9600
C25 O7 1.134(6)
C19 H19A 0.9600
C19 H19B 0.9600
C19 H19C 0.9600
C3 H3A 0.9600
C3 H3B 0.9600
C3 H3C 0.9600
C2 H2A 0.9600
C2 H2B 0.9600
C2 H2C 0.9600
C7 H7A 0.9600
C7 H7B 0.9600
C7 H7C 0.9600
C6 H6A 0.9600
C6 H6B 0.9600
C6 H6C 0.9600
C26 O8 1.136(5)
C24 H24A 0.9600
C24 H24B 0.9600
C24 H24C 0.9600
C10 H10A 0.9600
C10 H10B 0.9600
C10 H10C 0.9600
C11 H11A 0.9600
C11 H11B 0.9600
C11 H11C 0.9600
C8 H8A 0.9600
C8 H8B 0.9600
C8 H8C 0.9600
C12 H12A 0.9600
C12 H12B 0.9600
C12 H12C 0.9600
